data_4111245
loop_
_publ_author_name
'David M. Tellers'
'J. Christopher McWilliams'
'Guy Humphrey'
'Michel Journet'
'Lisa DiMichele'
'Joseph Hinksmon'
'Arlene E. McKeown'
'Thorsten Rosner'
'Yongkui Sun'
'Richard D. Tillyer'

_publ_contact_author_address
; Process Research 
 Merck Research Laboratories 
 P.O. Box 2000 
 Rahway, NJ 07065 
 USA 
;
_publ_contact_author_email david_tellers@merck.com
_publ_contact_author_name 'David M. Tellers'
_publ_section_title
;
 On the Mechanism of an Asymmetric \a,\b-Unsaturated Carboxylic Acid
 Hydrogenation: Application to the Synthesis of a PGD2 Receptor Antagonist
;
_journal_name_full 'Journal of the American Chemical Society'
_journal_page_first 17063
_journal_page_last 17073
_journal_paper_doi 10.1021/ja0623358
_journal_volume 128
_journal_year 2006
_chemical_formula_moiety 'C21 H17 Cl F N O4 S'
_chemical_formula_sum 'C21 H17 Cl F N O4 S'
_chemical_formula_weight 433.87
_chemical_name_common 'Compound 1-endo'
_chemical_name_systematic '  [benzyl-7-fluoro-5-(mthylsulfnyl)-1,4-dihydrocyclpent[b]indol-3-yl]oac'
_space_group_IT_number 14
_symmetry_cell_setting monoclinic
_symmetry_space_group_name_Hall '-P 2ybc'
_symmetry_space_group_name_H-M 'P 1 21/c 1'
_atom_sites_solution_hydrogens geom
_atom_sites_solution_primary direct
_atom_sites_solution_secondary difmap
_audit_creation_method SHELXL-97
_cell_angle_alpha 90.00
_cell_angle_beta 98.5310(10)
_cell_angle_gamma 90.00
_cell_formula_units_Z 4
_cell_length_a 11.0378(8)
_cell_length_b 10.2260(7)
_cell_length_c 17.1981(12)
_cell_measurement_reflns_used 5560
_cell_measurement_temperature 223(2)
_cell_measurement_theta_max 26.40
_cell_measurement_theta_min 2.32
_cell_volume 1919.7(2)
_computing_cell_refinement 'Bruker SMART'
_computing_data_collection 'Bruker SMART'
_computing_data_reduction 'Bruker SAINT'
_computing_molecular_graphics 'Bruker SHELXTL'
_computing_publication_material 'Bruker SHELXTL'
_computing_structure_refinement 'SHELXL-97 (Sheldrick, 1997)'
_computing_structure_solution 'SHELXS-97 (Sheldrick, 1990)'
_diffrn_ambient_temperature 223(2)
_diffrn_measured_fraction_theta_full 0.998
_diffrn_measured_fraction_theta_max 0.998
_diffrn_measurement_device_type 'CCD area detector'
_diffrn_measurement_method 'phi and omega scans'
_diffrn_radiation_monochromator graphite
_diffrn_radiation_source 'fine-focus sealed tube'
_diffrn_radiation_type MoK\a
_diffrn_radiation_wavelength 0.71073
_diffrn_reflns_av_R_equivalents 0.0543
_diffrn_reflns_av_sigmaI/netI 0.0445
_diffrn_reflns_limit_h_max 13
_diffrn_reflns_limit_h_min -13
_diffrn_reflns_limit_k_max 12
_diffrn_reflns_limit_k_min -12
_diffrn_reflns_limit_l_max 21
_diffrn_reflns_limit_l_min -21
_diffrn_reflns_number 20053
_diffrn_reflns_theta_full 26.43
_diffrn_reflns_theta_max 26.43
_diffrn_reflns_theta_min 1.87
_exptl_absorpt_coefficient_mu 0.347
_exptl_absorpt_correction_type none
_exptl_crystal_colour Colorless
_exptl_crystal_density_diffrn 1.501
_exptl_crystal_description Tetrahedron
_exptl_crystal_F_000 896
_exptl_crystal_size_max 0.33
_exptl_crystal_size_mid 0.12
_exptl_crystal_size_min 0.12
_refine_diff_density_max 0.360
_refine_diff_density_min -0.353
_refine_diff_density_rms 0.061
_refine_ls_extinction_method none
_refine_ls_goodness_of_fit_ref 1.050
_refine_ls_hydrogen_treatment constr
_refine_ls_matrix_type full
_refine_ls_number_parameters 264
_refine_ls_number_reflns 3942
_refine_ls_number_restraints 0
_refine_ls_restrained_S_all 1.050
_refine_ls_R_factor_all 0.0671
_refine_ls_R_factor_gt 0.0488
_refine_ls_shift/su_max 0.000
_refine_ls_shift/su_mean 0.000
_refine_ls_structure_factor_coef Fsqd
_refine_ls_weighting_details 'calc w=1/[\s^2^(Fo^2^)+(0.0497P)^2^+0.9402P] where P=(Fo^2^+2Fc^2^)/3'
_refine_ls_weighting_scheme calc
_refine_ls_wR_factor_gt 0.1058
_refine_ls_wR_factor_ref 0.1133
_reflns_number_gt 3087
_reflns_number_total 3942
_reflns_threshold_expression >2sigma(I)
_cod_data_source_file ja0623358si20060420_020531.cif
_cod_data_source_block endo
_cod_database_code 4111245

loop_
_symmetry_equiv_pos_as_xyz
'x, y, z'
'-x, y+1/2, -z+1/2'
'-x, -y, -z'
'x, -y-1/2, z-1/2'

loop_
_atom_site_label
_atom_site_type_symbol
_atom_site_fract_x
_atom_site_fract_y
_atom_site_fract_z
_atom_site_U_iso_or_equiv
_atom_site_adp_type
_atom_site_occupancy
_atom_site_symmetry_multiplicity
_atom_site_calc_flag
_atom_site_refinement_flags
C1 C 0.9390(2) 0.5104(2) 0.19136(13) 0.0225(5) Uani 1 1 d .
C2 C 1.0525(2) 0.5553(2) 0.17614(15) 0.0293(6) Uani 1 1 d .
H2 H 1.0606 0.5886 0.1262 0.035 Uiso 1 1 calc R
C3 C 1.1526(2) 0.5508(3) 0.23433(16) 0.0318(6) Uani 1 1 d .
C4 C 1.1487(2) 0.4999(2) 0.30701(15) 0.0286(5) Uani 1 1 d .
H4 H 1.2195 0.4967 0.3448 0.034 Uiso 1 1 calc R
C5 C 1.0373(2) 0.4527(2) 0.32413(14) 0.0234(5) Uani 1 1 d .
C6 C 0.9288(2) 0.4608(2) 0.26662(13) 0.0215(5) Uani 1 1 d .
C7 C 1.0005(2) 0.3946(2) 0.39193(14) 0.0233(5) Uani 1 1 d .
C8 C 0.8776(2) 0.3745(2) 0.37620(13) 0.0211(5) Uani 1 1 d .
C9 C 0.8308(2) 0.3173(2) 0.44395(14) 0.0252(5) Uani 1 1 d .
C10 C 0.9290(2) 0.3050(2) 0.50019(14) 0.0287(6) Uani 1 1 d .
H10 H 0.9249 0.2709 0.5505 0.034 Uiso 1 1 calc R
C11 C 1.0456(2) 0.3516(2) 0.47414(14) 0.0276(5) Uani 1 1 d .
H11A H 1.0819 0.4244 0.5066 0.033 Uiso 1 1 calc R
H11B H 1.1057 0.2807 0.4753 0.033 Uiso 1 1 calc R
C12 C 0.7030(2) 0.2736(2) 0.44959(14) 0.0277(5) Uani 1 1 d .
H12A H 0.7072 0.2042 0.4891 0.033 Uiso 1 1 calc R
H12B H 0.6680 0.2354 0.3990 0.033 Uiso 1 1 calc R
C13 C 0.6168(2) 0.3774(2) 0.47040(14) 0.0265(5) Uani 1 1 d .
C14 C 0.70054(19) 0.4428(2) 0.28003(14) 0.0229(5) Uani 1 1 d .
H14A H 0.6521 0.3731 0.2995 0.027 Uiso 1 1 calc R
H14B H 0.6795 0.4455 0.2227 0.027 Uiso 1 1 calc R
C15 C 0.6659(2) 0.5726(2) 0.31368(13) 0.0227(5) Uani 1 1 d .
C16 C 0.5425(2) 0.6004(2) 0.31423(14) 0.0275(5) Uani 1 1 d .
H16 H 0.4827 0.5391 0.2937 0.033 Uiso 1 1 calc R
C17 C 0.5069(2) 0.7170(2) 0.34468(15) 0.0311(6) Uani 1 1 d .
H17 H 0.4236 0.7351 0.3455 0.037 Uiso 1 1 calc R
C18 C 0.5956(2) 0.8065(2) 0.37384(14) 0.0285(5) Uani 1 1 d .
C19 C 0.7182(2) 0.7824(2) 0.37352(14) 0.0296(6) Uani 1 1 d .
H19 H 0.7775 0.8445 0.3936 0.036 Uiso 1 1 calc R
C20 C 0.7529(2) 0.6650(2) 0.34314(14) 0.0260(5) Uani 1 1 d .
H20 H 0.8364 0.6477 0.3425 0.031 Uiso 1 1 calc R
C21 C 0.7294(2) 0.6484(2) 0.12168(15) 0.0307(6) Uani 1 1 d .
H21A H 0.7802 0.7263 0.1274 0.046 Uiso 1 1 calc R
H21B H 0.6907 0.6370 0.1683 0.046 Uiso 1 1 calc R
H21C H 0.6669 0.6577 0.0760 0.046 Uiso 1 1 calc R
Cl1 Cl 0.55289(6) 0.95331(7) 0.41338(5) 0.0449(2) Uani 1 1 d .
F2 F 1.26084(13) 0.59790(17) 0.21694(9) 0.0470(4) Uani 1 1 d .
N1 N 0.83010(16) 0.41143(18) 0.30030(11) 0.0208(4) Uani 1 1 d .
O1 O 0.75075(15) 0.39317(16) 0.11306(10) 0.0308(4) Uani 1 1 d .
O2 O 0.87609(16) 0.53339(17) 0.04016(10) 0.0347(4) Uani 1 1 d .
O3 O 0.50224(15) 0.35053(19) 0.44655(11) 0.0403(5) Uani 1 1 d .
H3 H 0.4585 0.4072 0.4629 0.060 Uiso 1 1 calc R
O4 O 0.65174(16) 0.47502(18) 0.50847(11) 0.0364(4) Uani 1 1 d .
S1 S 0.82118(5) 0.51084(6) 0.10947(3) 0.02470(16) Uani 1 1 d .

loop_
_atom_site_aniso_label
_atom_site_aniso_U_11
_atom_site_aniso_U_22
_atom_site_aniso_U_33
_atom_site_aniso_U_23
_atom_site_aniso_U_13
_atom_site_aniso_U_12
C1 0.0219(12) 0.0224(12) 0.0237(12) 0.0009(10) 0.0047(9) 0.0019(9)
C2 0.0275(13) 0.0302(13) 0.0317(14) 0.0048(11) 0.0091(11) 0.0013(10)
C3 0.0192(12) 0.0348(14) 0.0427(16) 0.0021(12) 0.0084(11) -0.0027(10)
C4 0.0188(12) 0.0304(13) 0.0352(14) 0.0008(11) -0.0002(10) 0.0026(10)
C5 0.0213(12) 0.0229(12) 0.0258(13) -0.0009(10) 0.0029(9) 0.0032(9)
C6 0.0195(11) 0.0176(11) 0.0274(13) -0.0021(9) 0.0033(9) 0.0009(9)
C7 0.0228(12) 0.0209(12) 0.0264(12) -0.0016(10) 0.0044(10) 0.0030(9)
C8 0.0239(12) 0.0174(11) 0.0224(12) -0.0013(9) 0.0043(9) 0.0017(9)
C9 0.0321(13) 0.0183(12) 0.0266(13) 0.0006(10) 0.0087(10) 0.0038(10)
C10 0.0383(15) 0.0253(13) 0.0233(13) 0.0022(10) 0.0075(11) 0.0043(11)
C11 0.0278(13) 0.0264(13) 0.0278(13) -0.0010(10) 0.0014(10) 0.0060(10)
C12 0.0327(14) 0.0241(13) 0.0278(13) 0.0026(10) 0.0096(11) -0.0015(10)
C13 0.0273(13) 0.0293(13) 0.0236(13) 0.0012(10) 0.0067(10) -0.0030(10)
C14 0.0184(11) 0.0264(12) 0.0240(12) -0.0005(10) 0.0034(9) -0.0026(9)
C15 0.0227(12) 0.0268(13) 0.0188(12) 0.0042(9) 0.0035(9) 0.0023(9)
C16 0.0205(12) 0.0323(14) 0.0286(13) -0.0013(11) -0.0001(10) 0.0001(10)
C17 0.0235(13) 0.0355(14) 0.0349(14) 0.0011(11) 0.0059(11) 0.0070(11)
C18 0.0317(14) 0.0278(13) 0.0262(13) -0.0015(10) 0.0046(10) 0.0083(10)
C19 0.0274(13) 0.0282(13) 0.0323(14) -0.0056(11) 0.0015(11) -0.0015(10)
C20 0.0189(12) 0.0309(13) 0.0280(13) -0.0020(10) 0.0022(10) 0.0026(10)
C21 0.0301(13) 0.0286(13) 0.0328(14) 0.0050(11) 0.0034(11) 0.0042(11)
Cl1 0.0411(4) 0.0372(4) 0.0560(5) -0.0169(3) 0.0067(3) 0.0105(3)
F2 0.0217(8) 0.0665(11) 0.0535(10) 0.0170(9) 0.0070(7) -0.0099(7)
N1 0.0194(10) 0.0199(10) 0.0232(10) -0.0006(8) 0.0040(8) 0.0016(8)
O1 0.0329(10) 0.0303(10) 0.0294(9) -0.0058(8) 0.0059(8) -0.0068(7)
O2 0.0374(10) 0.0402(11) 0.0281(10) 0.0036(8) 0.0101(8) 0.0019(8)
O3 0.0258(10) 0.0433(12) 0.0519(12) -0.0163(9) 0.0065(9) -0.0029(8)
O4 0.0290(9) 0.0382(11) 0.0423(11) -0.0113(9) 0.0061(8) -0.0018(8)
S1 0.0248(3) 0.0268(3) 0.0226(3) 0.0004(2) 0.0039(2) 0.0000(2)

loop_
_atom_type_symbol
_atom_type_description
_atom_type_scat_dispersion_real
_atom_type_scat_dispersion_imag
_atom_type_scat_source
C C 0.0033 0.0016 'International Tables Vol C Tables 4.2.6.8 and 6.1.1.4'
H H 0.0000 0.0000 'International Tables Vol C Tables 4.2.6.8 and 6.1.1.4'
N N 0.0061 0.0033 'International Tables Vol C Tables 4.2.6.8 and 6.1.1.4'
O O 0.0106 0.0060 'International Tables Vol C Tables 4.2.6.8 and 6.1.1.4'
F F 0.0171 0.0103 'International Tables Vol C Tables 4.2.6.8 and 6.1.1.4'
S S 0.1246 0.1234 'International Tables Vol C Tables 4.2.6.8 and 6.1.1.4'
Cl Cl 0.1484 0.1585 'International Tables Vol C Tables 4.2.6.8 and 6.1.1.4'

loop_
_geom_angle_atom_site_label_1
_geom_angle_atom_site_label_2
_geom_angle_atom_site_label_3
_geom_angle
C2 C1 C6 119.1(2)
C2 C1 S1 115.11(18)
C6 C1 S1 125.60(17)
C3 C2 C1 119.9(2)
C3 C2 H2 120.0
C1 C2 H2 120.0
C4 C3 F2 119.0(2)
C4 C3 C2 123.3(2)
F2 C3 C2 117.6(2)
C3 C4 C5 118.4(2)
C3 C4 H4 120.8
C5 C4 H4 120.8
C4 C5 C7 133.4(2)
C4 C5 C6 120.4(2)
C7 C5 C6 106.2(2)
N1 C6 C1 133.0(2)
N1 C6 C5 108.28(19)
C1 C6 C5 118.7(2)
C8 C7 C5 107.4(2)
C8 C7 C11 109.1(2)
C5 C7 C11 143.5(2)
C7 C8 N1 112.0(2)
C7 C8 C9 111.2(2)
N1 C8 C9 136.9(2)
C10 C9 C8 105.5(2)
C10 C9 C12 126.2(2)
C8 C9 C12 128.2(2)
C9 C10 C11 112.9(2)
C9 C10 H10 123.5
C11 C10 H10 123.5
C7 C11 C10 101.26(19)
C7 C11 H11A 111.5
C10 C11 H11A 111.5
C7 C11 H11B 111.5
C10 C11 H11B 111.5
H11A C11 H11B 109.3
C9 C12 C13 116.2(2)
C9 C12 H12A 108.2
C13 C12 H12A 108.2
C9 C12 H12B 108.2
C13 C12 H12B 108.2
H12A C12 H12B 107.4
O4 C13 O3 123.8(2)
O4 C13 C12 122.8(2)
O3 C13 C12 113.3(2)
N1 C14 C15 113.28(18)
N1 C14 H14A 108.9
C15 C14 H14A 108.9
N1 C14 H14B 108.9
C15 C14 H14B 108.9
H14A C14 H14B 107.7
C20 C15 C16 118.9(2)
C20 C15 C14 122.3(2)
C16 C15 C14 118.9(2)
C17 C16 C15 120.8(2)
C17 C16 H16 119.6
C15 C16 H16 119.6
C18 C17 C16 118.9(2)
C18 C17 H17 120.5
C16 C17 H17 120.5
C19 C18 C17 121.7(2)
C19 C18 Cl1 118.63(19)
C17 C18 Cl1 119.65(18)
C18 C19 C20 118.9(2)
C18 C19 H19 120.6
C20 C19 H19 120.6
C19 C20 C15 120.8(2)
C19 C20 H20 119.6
C15 C20 H20 119.6
S1 C21 H21A 109.5
S1 C21 H21B 109.5
H21A C21 H21B 109.5
S1 C21 H21C 109.5
H21A C21 H21C 109.5
H21B C21 H21C 109.5
C8 N1 C6 106.18(18)
C8 N1 C14 120.45(18)
C6 N1 C14 128.14(18)
C13 O3 H3 109.5
O2 S1 O1 117.90(10)
O2 S1 C21 106.96(11)
O1 S1 C21 109.77(11)
O2 S1 C1 108.09(11)
O1 S1 C1 107.57(10)
C21 S1 C1 105.93(11)

loop_
_geom_bond_atom_site_label_1
_geom_bond_atom_site_label_2
_geom_bond_distance
C1 C2 1.395(3)
C1 C6 1.410(3)
C1 S1 1.770(2)
C2 C3 1.377(4)
C2 H2 0.9400
C3 C4 1.361(4)
C3 F2 1.362(3)
C4 C5 1.393(3)
C4 H4 0.9400
C5 C7 1.421(3)
C5 C6 1.437(3)
C6 N1 1.402(3)
C7 C8 1.358(3)
C7 C11 1.494(3)
C8 N1 1.385(3)
C8 C9 1.464(3)
C9 C10 1.347(3)
C9 C12 1.497(3)
C10 C11 1.502(3)
C10 H10 0.9400
C11 H11A 0.9800
C11 H11B 0.9800
C12 C13 1.504(3)
C12 H12A 0.9800
C12 H12B 0.9800
C13 O4 1.224(3)
C13 O3 1.299(3)
C14 N1 1.457(3)
C14 C15 1.519(3)
C14 H14A 0.9800
C14 H14B 0.9800
C15 C20 1.388(3)
C15 C16 1.393(3)
C16 C17 1.383(3)
C16 H16 0.9400
C17 C18 1.379(3)
C17 H17 0.9400
C18 C19 1.376(3)
C18 Cl1 1.742(2)
C19 C20 1.386(3)
C19 H19 0.9400
C20 H20 0.9400
C21 S1 1.765(2)
C21 H21A 0.9700
C21 H21B 0.9700
C21 H21C 0.9700
O1 S1 1.4388(17)
O2 S1 1.4338(18)
O3 H3 0.8300

loop_
_cod_related_entry_id
_cod_related_entry_database
_cod_related_entry_code
1 ChemSpider 30660431
